data_1543189
loop_
_publ_author_name
'Xu, Bingjia'
'Li, Wenlang'
'He, Jiajun'
'Wu, Sikai'
'Zhu, Qiangzhong'
'Yang, Zhiyong'
'Wu, Yuan-Chun'
'Zhang, Yi'
'Jin, Chongjun'
'Lu, Po-Yen'
'Chi, Zhenguo'
'Liu, Siwei'
'Xu, Jiarui'
'Bryce, Martin R.'

_publ_section_title
;
 Achieving very bright mechanoluminescence from purely organic
 luminophores with aggregation-induced emission by crystal design
;
_journal_issue 8
_journal_name_full 'Chem. Sci.'
_journal_page_first 5307
_journal_paper_doi 10.1039/C6SC01325B
_journal_volume 7
_journal_year 2016
_chemical_formula_sum 'C27 H20 O'
_chemical_formula_weight 360.43
_chemical_name_systematic m-P4A
_space_group_IT_number 4
_symmetry_cell_setting monoclinic
_symmetry_space_group_name_Hall 'P 2yb'
_symmetry_space_group_name_H-M 'P 1 21 1'
_atom_sites_solution_hydrogens geom
_atom_sites_solution_primary direct
_atom_sites_solution_secondary difmap
_audit_creation_method SHELXL-97
_audit_update_record
;
2016-03-15 deposited with the CCDC.
2016-04-26 downloaded from the CCDC.
;
_cell_angle_alpha 90.00
_cell_angle_beta 104.69
_cell_angle_gamma 90.00
_cell_formula_units_Z 2
_cell_length_a 10.298
_cell_length_b 9.153
_cell_length_c 10.795
_cell_measurement_reflns_used 1754
_cell_measurement_temperature 153(2)
_cell_measurement_theta_max 60.2990
_cell_measurement_theta_min 4.2250
_cell_volume 984.250
_computing_structure_refinement 'SHELXL-97 (Sheldrick, 1997)'
_computing_structure_solution 'SHELXS-97 (Sheldrick, 1990)'
_diffrn_ambient_temperature 153(2)
_diffrn_detector_area_resol_mean 16.0855
_diffrn_measured_fraction_theta_full 0.981
_diffrn_measured_fraction_theta_max 0.981
_diffrn_measurement_device_type 'Xcalibur, Sapphire3, Gemini ultra'
_diffrn_radiation_monochromator graphite
_diffrn_radiation_source 'fine-focus sealed tube'
_diffrn_radiation_type CuK\a
_diffrn_radiation_wavelength 1.54178
_diffrn_reflns_av_R_equivalents 0.0262
_diffrn_reflns_av_sigmaI/netI 0.0330
_diffrn_reflns_limit_h_max 10
_diffrn_reflns_limit_h_min -11
_diffrn_reflns_limit_k_max 6
_diffrn_reflns_limit_k_min -10
_diffrn_reflns_limit_l_max 12
_diffrn_reflns_limit_l_min -8
_diffrn_reflns_number 3233
_diffrn_reflns_theta_full 61.09
_diffrn_reflns_theta_max 61.09
_diffrn_reflns_theta_min 4.23
_exptl_absorpt_coefficient_mu 0.558
_exptl_absorpt_correction_T_max 0.8967
_exptl_absorpt_correction_T_min 0.8967
_exptl_absorpt_correction_type multi-scan
_exptl_absorpt_process_details multi-scan
_exptl_crystal_colour colourless
_exptl_crystal_density_diffrn 1.216
_exptl_crystal_density_method 'not measured'
_exptl_crystal_description block
_exptl_crystal_F_000 380
_exptl_crystal_size_max 0.20
_exptl_crystal_size_mid 0.20
_exptl_crystal_size_min 0.20
_refine_diff_density_max 0.296
_refine_diff_density_min -0.261
_refine_diff_density_rms 0.041
_refine_ls_abs_structure_details 'Flack H D (1983), Acta Cryst. A39, 876-881'
_refine_ls_abs_structure_Flack 0.6(7)
_refine_ls_extinction_method none
_refine_ls_goodness_of_fit_ref 1.061
_refine_ls_hydrogen_treatment mixed
_refine_ls_matrix_type full
_refine_ls_number_parameters 253
_refine_ls_number_reflns 2043
_refine_ls_number_restraints 1
_refine_ls_restrained_S_all 1.060
_refine_ls_R_factor_all 0.0475
_refine_ls_R_factor_gt 0.0448
_refine_ls_shift/su_max 0.000
_refine_ls_shift/su_mean 0.000
_refine_ls_structure_factor_coef Fsqd
_refine_ls_weighting_details 'calc w=1/[\s^2^(Fo^2^)+(0.0850P)^2^+0.0987P] where P=(Fo^2^+2Fc^2^)/3'
_refine_ls_weighting_scheme calc
_refine_ls_wR_factor_gt 0.1200
_refine_ls_wR_factor_ref 0.1232
_reflns_number_gt 1910
_reflns_number_total 2043
_reflns_threshold_expression >2sigma(I)
_cod_data_source_file c6sc01325b2.cif
_cod_data_source_block m-P4A
_cod_depositor_comments
;
The following automatic conversions were performed:

'_symmetry_cell_setting' value 'Monoclinic' changed to 'monoclinic'
according to
/usr/data/users/saulius/crontab/automatic-downloads/rss-feeds/RSC/lib/dictionaries/cif_core.dic
dictionary named 'cif_core.dic' version 2.4.2 from 2011-04-26.

Automatic conversion script
Id: cif_fix_values 4268 2015-11-12 08:31:59Z antanas 

 Adding full bibliography for 1543189--1543193.cif.
;
_cod_original_cell_volume 984.4
_cod_original_sg_symbol_H-M P2(1)
_cod_database_code 1543189

loop_
_symmetry_equiv_pos_as_xyz
'x, y, z'
'-x, y+1/2, -z'

loop_
_atom_site_label
_atom_site_type_symbol
_atom_site_fract_x
_atom_site_fract_y
_atom_site_fract_z
_atom_site_U_iso_or_equiv
_atom_site_adp_type
_atom_site_occupancy
_atom_site_symmetry_multiplicity
_atom_site_calc_flag
_atom_site_refinement_flags
C25 C 0.6024(3) 0.4030(4) 1.1415(3) 0.0492(8) Uani 1 1 d .
C22 C 0.3528(3) 0.5100(4) 1.0153(3) 0.0483(7) Uani 1 1 d .
H22 H 0.2690 0.5470 0.9736 0.058 Uiso 1 1 calc R
C7 C 0.2533(3) 0.3856(3) 0.7436(2) 0.0373(6) Uani 1 1 d .
C26 C 0.5552(3) 0.3877(4) 1.0083(3) 0.0432(7) Uani 1 1 d .
H26 H 0.6092 0.3427 0.9623 0.052 Uiso 1 1 calc R
C3 C 0.1160(3) 0.2901(4) 0.5343(3) 0.0447(7) Uani 1 1 d .
H3 H 0.0998 0.2061 0.5764 0.054 Uiso 1 1 calc R
C16 C 0.5022(3) 0.3553(4) 0.6361(2) 0.0406(7) Uani 1 1 d .
H16 H 0.4502 0.2711 0.6199 0.049 Uiso 1 1 calc R
C8 C 0.1601(3) 0.3241(3) 0.8171(3) 0.0405(7) Uani 1 1 d .
C21 C 0.4299(3) 0.4386(3) 0.9443(2) 0.0385(6) Uani 1 1 d .
C4 C 0.1955(3) 0.4003(4) 0.6030(3) 0.0408(7) Uani 1 1 d .
C14 C 0.3810(3) 0.4242(3) 0.8019(2) 0.0379(7) Uani 1 1 d .
C17 C 0.5976(3) 0.3812(4) 0.5681(3) 0.0486(8) Uani 1 1 d .
H17 H 0.6099 0.3139 0.5075 0.058 Uiso 1 1 calc R
C5 C 0.2153(3) 0.5266(4) 0.5380(3) 0.0466(7) Uani 1 1 d .
H5 H 0.2666 0.6024 0.5828 0.056 Uiso 1 1 calc R
O1 O 0.8058(3) 0.2746(4) 1.1591(3) 0.0800(9) Uani 1 1 d .
C6 C 0.1591(3) 0.5408(4) 0.4064(3) 0.0537(9) Uani 1 1 d .
H6 H 0.1733 0.6256 0.3642 0.064 Uiso 1 1 calc R
C2 C 0.0599(3) 0.3042(4) 0.4020(3) 0.0513(8) Uani 1 1 d .
H2 H 0.0075 0.2293 0.3568 0.062 Uiso 1 1 calc R
C15 C 0.4835(3) 0.4537(3) 0.7281(2) 0.0373(6) Uani 1 1 d .
C23 C 0.3992(4) 0.5266(4) 1.1472(3) 0.0572(9) Uani 1 1 d .
H23 H 0.3460 0.5731 1.1931 0.069 Uiso 1 1 calc R
C24 C 0.5217(4) 0.4751(4) 1.2089(3) 0.0563(9) Uani 1 1 d .
H24 H 0.5527 0.4877 1.2970 0.068 Uiso 1 1 calc R
C20 C 0.5635(3) 0.5778(4) 0.7517(3) 0.0448(7) Uani 1 1 d .
H20 H 0.5545 0.6432 0.8149 0.054 Uiso 1 1 calc R
C10 C -0.0578(4) 0.3136(4) 0.8623(3) 0.0589(10) Uani 1 1 d .
H10 H -0.1455 0.3473 0.8478 0.071 Uiso 1 1 calc R
C9 C 0.0267(3) 0.3721(4) 0.7934(3) 0.0472(7) Uani 1 1 d .
H9 H -0.0051 0.4431 0.7316 0.057 Uiso 1 1 calc R
C19 C 0.6575(3) 0.6051(4) 0.6812(3) 0.0524(8) Uani 1 1 d .
H19 H 0.7087 0.6900 0.6956 0.063 Uiso 1 1 calc R
C11 C -0.0123(4) 0.2056(5) 0.9520(3) 0.0634(11) Uani 1 1 d .
H11 H -0.0693 0.1672 0.9983 0.076 Uiso 1 1 calc R
C13 C 0.2023(3) 0.2134(4) 0.9060(3) 0.0479(7) Uani 1 1 d .
H13 H 0.2895 0.1780 0.9206 0.058 Uiso 1 1 calc R
C18 C 0.6743(3) 0.5067(4) 0.5904(3) 0.0517(8) Uani 1 1 d .
H18 H 0.7374 0.5246 0.5440 0.062 Uiso 1 1 calc R
C1 C 0.0824(3) 0.4291(5) 0.3390(3) 0.0541(9) Uani 1 1 d .
H1 H 0.0460 0.4381 0.2513 0.065 Uiso 1 1 calc R
C27 C 0.7320(4) 0.3469(5) 1.2077(3) 0.0615(9) Uani 1 1 d .
H27 H 0.7621 0.3674 1.2947 0.074 Uiso 1 1 calc R
C12 C 0.1169(4) 0.1548(5) 0.9732(3) 0.0643(10) Uani 1 1 d .
H12 H 0.1470 0.0810 1.0327 0.077 Uiso 1 1 calc R

loop_
_atom_site_aniso_label
_atom_site_aniso_U_11
_atom_site_aniso_U_22
_atom_site_aniso_U_33
_atom_site_aniso_U_23
_atom_site_aniso_U_13
_atom_site_aniso_U_12
C25 0.0567(17) 0.0468(19) 0.0401(15) 0.0023(14) 0.0049(13) -0.0117(16)
C22 0.0565(18) 0.0449(18) 0.0473(15) -0.0019(15) 0.0201(14) 0.0001(15)
C7 0.0401(14) 0.0366(16) 0.0367(13) 0.0045(13) 0.0129(11) 0.0053(13)
C26 0.0522(16) 0.0401(16) 0.0378(13) -0.0037(13) 0.0126(12) -0.0083(14)
C3 0.0429(16) 0.0481(18) 0.0437(14) 0.0023(14) 0.0122(12) 0.0017(14)
C16 0.0438(15) 0.0432(17) 0.0339(13) 0.0043(13) 0.0084(11) 0.0025(13)
C8 0.0498(16) 0.0365(15) 0.0378(14) -0.0026(13) 0.0156(12) -0.0053(13)
C21 0.0452(15) 0.0353(15) 0.0349(13) -0.0003(13) 0.0100(12) -0.0050(13)
C4 0.0362(13) 0.0474(18) 0.0410(14) 0.0066(14) 0.0141(11) 0.0080(13)
C14 0.0454(15) 0.0348(16) 0.0357(13) 0.0032(12) 0.0143(12) 0.0018(13)
C17 0.0480(16) 0.062(2) 0.0361(13) 0.0026(15) 0.0109(12) 0.0063(16)
C5 0.0453(16) 0.0472(19) 0.0486(15) 0.0085(15) 0.0144(13) 0.0050(14)
O1 0.0640(16) 0.096(2) 0.0711(16) -0.0120(17) 0.0002(13) 0.0046(16)
C6 0.0491(18) 0.067(2) 0.0459(15) 0.0193(17) 0.0130(14) 0.0112(16)
C2 0.0450(17) 0.062(2) 0.0449(16) -0.0028(16) 0.0071(13) 0.0051(16)
C15 0.0374(14) 0.0409(16) 0.0312(12) 0.0070(13) 0.0042(10) 0.0026(12)
C23 0.075(2) 0.057(2) 0.0461(16) -0.0067(16) 0.0262(17) -0.0032(19)
C24 0.081(2) 0.054(2) 0.0360(14) -0.0062(14) 0.0181(16) -0.0145(19)
C20 0.0476(16) 0.0462(18) 0.0408(14) 0.0007(14) 0.0114(12) -0.0025(14)
C10 0.0540(19) 0.064(2) 0.066(2) -0.023(2) 0.0294(17) -0.0169(18)
C9 0.0478(16) 0.0427(17) 0.0541(16) -0.0053(15) 0.0185(13) -0.0014(14)
C19 0.0490(17) 0.057(2) 0.0485(16) 0.0070(17) 0.0084(14) -0.0097(16)
C11 0.072(2) 0.076(3) 0.0499(18) -0.012(2) 0.0297(17) -0.034(2)
C13 0.0550(17) 0.0443(17) 0.0448(16) 0.0024(15) 0.0131(14) -0.0040(15)
C18 0.0412(16) 0.074(2) 0.0414(15) 0.0086(17) 0.0141(12) 0.0006(16)
C1 0.0437(16) 0.077(3) 0.0386(14) 0.0089(17) 0.0045(13) 0.0125(16)
C27 0.062(2) 0.072(3) 0.0468(16) -0.0076(18) 0.0066(15) -0.001(2)
C12 0.081(3) 0.062(2) 0.0500(18) 0.0098(17) 0.0165(17) -0.024(2)

loop_
_atom_type_symbol
_atom_type_description
_atom_type_scat_dispersion_real
_atom_type_scat_dispersion_imag
_atom_type_scat_source
C C 0.0181 0.0091 'International Tables Vol C Tables 4.2.6.8 and 6.1.1.4'
H H 0.0000 0.0000 'International Tables Vol C Tables 4.2.6.8 and 6.1.1.4'
O O 0.0492 0.0322 'International Tables Vol C Tables 4.2.6.8 and 6.1.1.4'

loop_
_geom_angle_atom_site_label_1
_geom_angle_atom_site_label_2
_geom_angle_atom_site_label_3
_geom_angle
C24 C25 C27 120.5(3)
C24 C25 C26 118.8(3)
C27 C25 C26 120.7(3)
C23 C22 C21 121.1(3)
C23 C22 H22 119.4
C21 C22 H22 119.4
C14 C7 C8 121.8(2)
C14 C7 C4 122.8(2)
C8 C7 C4 115.4(2)
C21 C26 C25 121.0(3)
C21 C26 H26 119.5
C25 C26 H26 119.5
C4 C3 C2 120.8(3)
C4 C3 H3 119.6
C2 C3 H3 119.6
C17 C16 C15 120.8(3)
C17 C16 H16 119.6
C15 C16 H16 119.6
C9 C8 C13 118.4(3)
C9 C8 C7 120.9(3)
C13 C8 C7 120.6(3)
C26 C21 C22 118.2(2)
C26 C21 C14 120.8(2)
C22 C21 C14 120.9(3)
C5 C4 C3 118.4(3)
C5 C4 C7 121.0(3)
C3 C4 C7 120.5(3)
C15 C14 C7 122.1(2)
C15 C14 C21 115.6(2)
C7 C14 C21 122.3(2)
C18 C17 C16 120.0(3)
C18 C17 H17 120.0
C16 C17 H17 120.0
C4 C5 C6 120.8(3)
C4 C5 H5 119.6
C6 C5 H5 119.6
C1 C6 C5 120.1(3)
C1 C6 H6 120.0
C5 C6 H6 120.0
C1 C2 C3 120.0(3)
C1 C2 H2 120.0
C3 C2 H2 120.0
C14 C15 C20 121.0(3)
C14 C15 C16 120.5(3)
C20 C15 C16 118.5(3)
C22 C23 C24 120.1(3)
C22 C23 H23 120.0
C24 C23 H23 120.0
C25 C24 C23 120.7(3)
C25 C24 H24 119.7
C23 C24 H24 119.7
C19 C20 C15 120.5(3)
C19 C20 H20 119.8
C15 C20 H20 119.8
C9 C10 C11 120.4(3)
C9 C10 H10 119.8
C11 C10 H10 119.8
C8 C9 C10 120.0(3)
C8 C9 H9 120.0
C10 C9 H9 120.0
C20 C19 C18 120.1(3)
C20 C19 H19 120.0
C18 C19 H19 120.0
C12 C11 C10 120.0(3)
C12 C11 H11 120.0
C10 C11 H11 120.0
C12 C13 C8 121.1(3)
C12 C13 H13 119.4
C8 C13 H13 119.4
C17 C18 C19 120.0(3)
C17 C18 H18 120.0
C19 C18 H18 120.0
C6 C1 C2 119.9(3)
C6 C1 H1 120.0
C2 C1 H1 120.0
O1 C27 C25 125.4(3)
O1 C27 H27 117.3
C25 C27 H27 117.3
C11 C12 C13 120.1(4)
C11 C12 H12 120.0
C13 C12 H12 120.0

loop_
_geom_bond_atom_site_label_1
_geom_bond_atom_site_label_2
_geom_bond_distance
C25 C24 1.401(5)
C25 C27 1.440(5)
C25 C26 1.404(4)
C22 C23 1.391(5)
C22 C21 1.397(4)
C22 H22 0.9300
C7 C14 1.353(4)
C7 C8 1.501(4)
C7 C4 1.489(4)
C26 C21 1.381(4)
C26 H26 0.9300
C3 C4 1.389(5)
C3 C2 1.404(4)
C3 H3 0.9300
C16 C17 1.387(4)
C16 C15 1.390(4)
C16 H16 0.9300
C8 C9 1.402(4)
C8 C13 1.388(5)
C21 C14 1.497(4)
C4 C5 1.394(5)
C14 C15 1.500(4)
C17 C18 1.380(5)
C17 H17 0.9300
C5 C6 1.397(5)
C5 H5 0.9300
O1 C27 1.222(5)
C6 C1 1.381(6)
C6 H6 0.9300
C2 C1 1.379(6)
C2 H2 0.9300
C15 C20 1.388(5)
C23 C24 1.353(6)
C23 H23 0.9300
C24 H24 0.9300
C20 C19 1.398(5)
C20 H20 0.9300
C10 C9 1.387(5)
C10 C11 1.380(6)
C10 H10 0.9300
C9 H9 0.9300
C19 C18 1.374(5)
C19 H19 0.9300
C11 C12 1.373(6)
C11 H11 0.9300
C13 C12 1.382(5)
C13 H13 0.9300
C18 H18 0.9300
C1 H1 0.9300
C27 H27 0.9300
C12 H12 0.9300
